data_4001890
loop_
_publ_author_name
'Chen, Guo'
'Sasabe, Hisahiro'
'Sasaki, Yusuke'
'Katagiri, Hiroshi'
'Wang, Xiao-Feng'
'Sano, Takeshi'
'Hong, Ziruo'
'Yang, Yang'
'Kido, Junji'

_publ_section_title
;
 A Series of Squaraine Dyes: Effects of Side Chain and the Number of
 Hydroxyl Groups on Material Properties and Photovoltaic Performance
;
_journal_issue 3
_journal_name_full 'Chemistry of Materials'
_journal_page_first 1356
_journal_paper_doi 10.1021/cm4034929
_journal_volume 26
_journal_year 2014
_chemical_formula_moiety 'C32 H44 N2 O4'
_chemical_formula_sum 'C32 H44 N2 O4'
_chemical_formula_weight 520.69
_chemical_name_systematic
; 
 ? 
;
_space_group_IT_number 14
_symmetry_cell_setting monoclinic
_symmetry_space_group_name_Hall '-P 2ybc'
_symmetry_space_group_name_H-M 'P 1 21/c 1'
_atom_sites_solution_hydrogens geom
_atom_sites_solution_primary direct
_atom_sites_solution_secondary difmap
_audit_creation_method SHELXL-97
_cell_angle_alpha 90.00
_cell_angle_beta 119.657(6)
_cell_angle_gamma 90.00
_cell_formula_units_Z 2
_cell_length_a 9.148(6)
_cell_length_b 19.763(11)
_cell_length_c 9.189(8)
_cell_measurement_reflns_used 3304
_cell_measurement_temperature 93
_cell_measurement_theta_max 25.0186
_cell_measurement_theta_min 3.2801
_cell_volume 1443.7(18)
_computing_cell_refinement 'CrystalClear (Rigaku Inc., 2008)'
_computing_data_collection 'CrystalClear (Rigaku Inc., 2008)'
_computing_data_reduction 'CrystalClear (Rigaku Inc., 2008)'
_computing_molecular_graphics 'PLATON (Spek, 2009)'
_computing_publication_material 'Yadokari-XG 2009 (Wakita, Kabuto et al., 2009)'
_computing_structure_refinement 'SHELXL-97 (Sheldrick, 2008)'
_computing_structure_solution 'SHELXS-97 (Sheldrick, 2008)'
_diffrn_ambient_temperature 93
_diffrn_detector_area_resol_mean 28.5714
_diffrn_measured_fraction_theta_full 0.997
_diffrn_measured_fraction_theta_max 0.997
_diffrn_measurement_device 'Rigaku Saturn'
_diffrn_measurement_method \w
_diffrn_radiation_detector CCD
_diffrn_radiation_monochromator 'Graphite Monochromator'
_diffrn_radiation_source 'Rotating Anode'
_diffrn_radiation_type 'Mo K\a'
_diffrn_radiation_wavelength 0.71075
_diffrn_reflns_av_R_equivalents 0.0442
_diffrn_reflns_av_sigmaI/netI 0.0318
_diffrn_reflns_limit_h_max 10
_diffrn_reflns_limit_h_min -10
_diffrn_reflns_limit_k_max 23
_diffrn_reflns_limit_k_min -23
_diffrn_reflns_limit_l_max 10
_diffrn_reflns_limit_l_min -10
_diffrn_reflns_number 18105
_diffrn_reflns_theta_full 25.02
_diffrn_reflns_theta_max 25.02
_diffrn_reflns_theta_min 3.28
_diffrn_standards_number 5111
_exptl_absorpt_coefficient_mu 0.078
_exptl_absorpt_correction_T_max 1.0000
_exptl_absorpt_correction_T_min 0.9133
_exptl_absorpt_correction_type multi-scan
_exptl_absorpt_process_details '(REQAB; Jacobson, 1998)'
_exptl_crystal_colour green
_exptl_crystal_density_diffrn 1.198
_exptl_crystal_density_method 'not measured'
_exptl_crystal_description Needle
_exptl_crystal_F_000 564
_exptl_crystal_size_max 0.35
_exptl_crystal_size_mid 0.10
_exptl_crystal_size_min 0.10
_refine_diff_density_max 0.218
_refine_diff_density_min -0.175
_refine_diff_density_rms 0.041
_refine_ls_extinction_method none
_refine_ls_goodness_of_fit_ref 1.120
_refine_ls_hydrogen_treatment mixed
_refine_ls_matrix_type full
_refine_ls_number_parameters 182
_refine_ls_number_reflns 2523
_refine_ls_number_restraints 0
_refine_ls_restrained_S_all 1.120
_refine_ls_R_factor_all 0.0665
_refine_ls_R_factor_gt 0.0503
_refine_ls_shift/su_max 0.000
_refine_ls_shift/su_mean 0.000
_refine_ls_structure_factor_coef Fsqd
_refine_ls_weighting_details 'calc w=1/[\s^2^(Fo^2^)+(0.0577P)^2^+0.2723P] where P=(Fo^2^+2Fc^2^)/3'
_refine_ls_weighting_scheme calc
_refine_ls_wR_factor_gt 0.1114
_refine_ls_wR_factor_ref 0.1201
_reflns_number_gt 2068
_reflns_number_total 2523
_reflns_threshold_expression >2sigma(I)
_cod_data_source_file cm4034929_si_003.cif
_cod_data_source_block sq3
_cod_depositor_comments
;
The following automatic conversions were performed:

'_symmetry_cell_setting' value 'Monoclinic' changed to 'monoclinic'
according to
/usr/data/users/saulius/automatic-downloads/current/ACS/lib/dictionaries/cif_core.dic
dictionary named 'cif_core.dic' version 2.4.2 from
2011-04-26.

'_exptl_absorpt_correction_type' value 'Multi-scan'
changed to 'multi-scan' according to
/usr/data/users/saulius/automatic-downloads/current/ACS/lib/dictionaries/cif_core.dic
dictionary named 'cif_core.dic' version 2.4.2 from 2011-04-26.

Automatic conversion script
Id: cif_fix_values 2281 2013-09-26 08:29:07Z andrius 
;
_cod_original_cell_volume 1443.7(17)
_cod_original_sg_symbol_H-M 'P 21/c'
_cod_database_code 4001890

loop_
_symmetry_equiv_pos_as_xyz
'x, y, z'
'-x, y+1/2, -z+1/2'
'-x, -y, -z'
'x, -y-1/2, z-1/2'

loop_
_atom_site_label
_atom_site_type_symbol
_atom_site_fract_x
_atom_site_fract_y
_atom_site_fract_z
_atom_site_U_iso_or_equiv
_atom_site_adp_type
_atom_site_occupancy
_atom_site_symmetry_multiplicity
_atom_site_calc_flag
_atom_site_refinement_flags
_atom_site_disorder_assembly
_atom_site_disorder_group
O1 O -0.14712(15) 0.07169(6) 0.07352(16) 0.0284(3) Uani 1 1 d . . .
C1 C -0.0667(2) 0.03198(9) 0.0329(2) 0.0224(4) Uani 1 1 d . . .
C2 C 0.0937(2) 0.03690(9) 0.0339(2) 0.0204(4) Uani 1 1 d . . .
C3 C 0.2192(2) 0.08642(8) 0.0789(2) 0.0200(4) Uani 1 1 d . C .
C4 C 0.2075(2) 0.15134(8) 0.1402(2) 0.0207(4) Uani 1 1 d . . .
H4 H 0.1139 0.1612 0.1547 0.025 Uiso 0.20 1 calc PR A 2
C5 C 0.3284(2) 0.19982(8) 0.1786(2) 0.0212(4) Uani 1 1 d . C .
H5 H 0.3138 0.2433 0.2136 0.025 Uiso 1 1 calc R . .
C6 C 0.4753(2) 0.18643(8) 0.1672(2) 0.0200(4) Uani 1 1 d . . .
C7 C 0.4892(2) 0.12104(8) 0.1082(2) 0.0215(4) Uani 1 1 d . C .
H7 H 0.5859 0.1102 0.0997 0.026 Uiso 1 1 calc R . .
C8 C 0.3648(2) 0.07402(8) 0.0641(2) 0.0208(4) Uani 1 1 d . . .
H8 H 0.3758 0.0315 0.0221 0.025 Uiso 0.80 1 calc PR B 1
O2A O 0.08115(19) 0.16801(8) 0.1709(2) 0.0283(4) Uani 0.80 1 d P C 1
H2A H -0.005(3) 0.1285(13) 0.140(3) 0.042 Uiso 0.80 1 d P D 1
N1 N 0.59816(17) 0.23394(7) 0.21210(18) 0.0223(4) Uani 1 1 d . C .
C9 C 0.5772(2) 0.30296(8) 0.2608(2) 0.0240(4) Uani 1 1 d . . .
H9 H 0.6893 0.3243 0.3261 0.029 Uiso 1 1 calc R C .
H9A H 0.5265 0.3000 0.3340 0.029 Uiso 1 1 calc R . .
C10 C 0.4665(2) 0.34778(8) 0.1101(2) 0.0249(4) Uani 1 1 d . C .
H10 H 0.5147 0.3495 0.0346 0.030 Uiso 1 1 calc R . .
H10A H 0.3528 0.3275 0.0472 0.030 Uiso 1 1 calc R . .
C11 C 0.4515(2) 0.41957(9) 0.1621(2) 0.0287(5) Uani 1 1 d . . .
H11 H 0.5634 0.4415 0.2136 0.034 Uiso 1 1 calc R C .
H11A H 0.4162 0.4175 0.2479 0.034 Uiso 1 1 calc R . .
C12 C 0.3259(3) 0.46271(10) 0.0157(2) 0.0361(5) Uani 1 1 d . C .
H12 H 0.3589 0.4643 -0.0708 0.054 Uiso 1 1 calc R . .
H12A H 0.3248 0.5087 0.0551 0.054 Uiso 1 1 calc R . .
H12B H 0.2134 0.4428 -0.0313 0.054 Uiso 1 1 calc R . .
C13 C 0.7598(2) 0.22147(9) 0.2191(2) 0.0242(4) Uani 1 1 d . . .
H13 H 0.7918 0.2622 0.1784 0.029 Uiso 1 1 calc R C .
H13A H 0.7466 0.1835 0.1433 0.029 Uiso 1 1 calc R . .
C14 C 0.9010(2) 0.20456(10) 0.3957(2) 0.0281(5) Uani 1 1 d . C .
H14 H 1.0089 0.2033 0.3950 0.034 Uiso 1 1 calc R . .
H14A H 0.9087 0.2413 0.4724 0.034 Uiso 1 1 calc R . .
C15 C 0.8781(2) 0.13758(10) 0.4638(2) 0.0312(5) Uani 1 1 d . . .
H15 H 0.8770 0.1003 0.3911 0.037 Uiso 1 1 calc R C .
H15A H 0.7680 0.1377 0.4598 0.037 Uiso 1 1 calc R . .
C16 C 1.0169(3) 0.12425(12) 0.6435(3) 0.0435(6) Uani 1 1 d . C .
H16 H 1.1262 0.1236 0.6481 0.065 Uiso 1 1 calc R . .
H16A H 0.9973 0.0805 0.6809 0.065 Uiso 1 1 calc R . .
H16B H 1.0161 0.1601 0.7167 0.065 Uiso 1 1 calc R . .
O2B O 0.3882(6) 0.0172(2) -0.0043(6) 0.0128(11) Uiso 0.20 1 d P C 2
H2B H 0.3073 -0.0094 -0.0305 0.019 Uiso 0.20 1 calc PR C 2

loop_
_atom_site_aniso_label
_atom_site_aniso_U_11
_atom_site_aniso_U_22
_atom_site_aniso_U_33
_atom_site_aniso_U_23
_atom_site_aniso_U_13
_atom_site_aniso_U_12
O1 0.0262(7) 0.0271(7) 0.0367(8) -0.0065(6) 0.0192(6) -0.0018(6)
C1 0.0232(10) 0.0255(9) 0.0180(9) 0.0008(7) 0.0098(8) 0.0007(8)
C2 0.0209(9) 0.0222(9) 0.0169(9) 0.0025(7) 0.0082(8) 0.0012(7)
C3 0.0192(9) 0.0217(9) 0.0173(9) 0.0018(7) 0.0077(8) 0.0011(7)
C4 0.0194(9) 0.0231(9) 0.0204(9) 0.0032(7) 0.0104(8) 0.0038(7)
C5 0.0240(10) 0.0185(9) 0.0207(9) 0.0000(7) 0.0108(8) -0.0001(7)
C6 0.0196(9) 0.0225(9) 0.0161(9) 0.0026(7) 0.0073(7) -0.0011(7)
C7 0.0181(9) 0.0241(9) 0.0226(9) 0.0002(7) 0.0103(8) -0.0009(7)
C8 0.0213(9) 0.0215(9) 0.0190(9) -0.0002(7) 0.0095(8) 0.0016(7)
O2A 0.0260(9) 0.0250(9) 0.0382(10) -0.0007(7) 0.0192(8) 0.0009(7)
N1 0.0201(8) 0.0211(8) 0.0241(8) -0.0006(6) 0.0096(7) -0.0022(6)
C9 0.0257(10) 0.0212(9) 0.0232(10) -0.0028(7) 0.0106(8) -0.0046(7)
C10 0.0271(10) 0.0249(10) 0.0221(9) -0.0012(8) 0.0117(8) -0.0041(8)
C11 0.0326(11) 0.0256(10) 0.0254(10) -0.0005(8) 0.0124(9) -0.0019(8)
C12 0.0425(12) 0.0258(10) 0.0343(12) 0.0016(9) 0.0147(10) 0.0012(9)
C13 0.0235(10) 0.0254(10) 0.0252(10) -0.0034(8) 0.0133(8) -0.0065(8)
C14 0.0204(10) 0.0357(11) 0.0273(10) -0.0047(8) 0.0113(8) -0.0020(8)
C15 0.0285(11) 0.0359(11) 0.0250(10) -0.0005(8) 0.0100(9) 0.0046(9)
C16 0.0409(13) 0.0517(14) 0.0308(12) 0.0033(10) 0.0124(10) 0.0121(11)

loop_
_atom_type_symbol
_atom_type_description
_atom_type_scat_dispersion_real
_atom_type_scat_dispersion_imag
_atom_type_scat_source
C C 0.0033 0.0016 'International Tables Vol C Tables 4.2.6.8 and 6.1.1.4'
H H 0.0000 0.0000 'International Tables Vol C Tables 4.2.6.8 and 6.1.1.4'
O O 0.0106 0.0060 'International Tables Vol C Tables 4.2.6.8 and 6.1.1.4'
N N 0.0061 0.0033 'International Tables Vol C Tables 4.2.6.8 and 6.1.1.4'

loop_
_geom_angle_atom_site_label_1
_geom_angle_atom_site_label_2
_geom_angle_atom_site_label_3
_geom_angle
_geom_angle_site_symmetry_1
_geom_angle_site_symmetry_3
O1 C1 C2 134.96(16) . 3
O1 C1 C2 133.64(16) . .
C2 C1 C2 91.40(14) 3 .
C3 C2 C1 135.59(16) . 3
C3 C2 C1 135.81(16) . .
C1 C2 C1 88.60(14) 3 .
C2 C3 C8 121.19(16) . .
C2 C3 C4 122.17(15) . .
C8 C3 C4 116.63(15) . .
O2A C4 C5 115.97(16) . .
O2A C4 C3 122.52(16) . .
C5 C4 C3 121.45(16) . .
O2A C4 H4 4.1 . .
C5 C4 H4 119.3 . .
C3 C4 H4 119.3 . .
C4 C5 C6 121.46(16) . .
C4 C5 H5 119.3 . .
C6 C5 H5 119.3 . .
N1 C6 C5 121.12(15) . .
N1 C6 C7 121.52(15) . .
C5 C6 C7 117.36(15) . .
C8 C7 C6 120.64(16) . .
C8 C7 H7 119.7 . .
C6 C7 H7 119.7 . .
O2B C8 C7 113.7(3) . .
O2B C8 C3 123.8(3) . .
C7 C8 C3 122.37(16) . .
O2B C8 H8 6.3 . .
C7 C8 H8 118.8 . .
C3 C8 H8 118.8 . .
C4 O2A H2A 111.7(13) . .
C6 N1 C13 124.01(14) . .
C6 N1 C9 121.14(14) . .
C13 N1 C9 114.85(13) . .
N1 C9 C10 112.82(14) . .
N1 C9 H9 109.0 . .
C10 C9 H9 109.0 . .
N1 C9 H9A 109.0 . .
C10 C9 H9A 109.0 . .
H9 C9 H9A 107.8 . .
C11 C10 C9 112.15(15) . .
C11 C10 H10 109.2 . .
C9 C10 H10 109.2 . .
C11 C10 H10A 109.2 . .
C9 C10 H10A 109.2 . .
H10 C10 H10A 107.9 . .
C10 C11 C12 112.87(16) . .
C10 C11 H11 109.0 . .
C12 C11 H11 109.0 . .
C10 C11 H11A 109.0 . .
C12 C11 H11A 109.0 . .
H11 C11 H11A 107.8 . .
C11 C12 H12 109.5 . .
C11 C12 H12A 109.5 . .
H12 C12 H12A 109.5 . .
C11 C12 H12B 109.5 . .
H12 C12 H12B 109.5 . .
H12A C12 H12B 109.5 . .
N1 C13 C14 112.76(15) . .
N1 C13 H13 109.0 . .
C14 C13 H13 109.0 . .
N1 C13 H13A 109.0 . .
C14 C13 H13A 109.0 . .
H13 C13 H13A 107.8 . .
C15 C14 C13 114.23(15) . .
C15 C14 H14 108.7 . .
C13 C14 H14 108.7 . .
C15 C14 H14A 108.7 . .
C13 C14 H14A 108.7 . .
H14 C14 H14A 107.6 . .
C14 C15 C16 112.62(17) . .
C14 C15 H15 109.1 . .
C16 C15 H15 109.1 . .
C14 C15 H15A 109.1 . .
C16 C15 H15A 109.1 . .
H15 C15 H15A 107.8 . .
C15 C16 H16 109.5 . .
C15 C16 H16A 109.5 . .
H16 C16 H16A 109.5 . .
C15 C16 H16B 109.5 . .
H16 C16 H16B 109.5 . .
H16A C16 H16B 109.5 . .
C8 O2B H2B 109.5 . .

loop_
_geom_bond_atom_site_label_1
_geom_bond_atom_site_label_2
_geom_bond_distance
_geom_bond_site_symmetry_2
O1 C1 1.252(2) .
C1 C2 1.463(3) 3
C1 C2 1.466(3) .
C2 C3 1.406(2) .
C2 C1 1.463(3) 3
C3 C8 1.426(2) .
C3 C4 1.426(2) .
C4 O2A 1.359(2) .
C4 C5 1.371(2) .
C4 H4 0.9500 .
C5 C6 1.424(2) .
C5 H5 0.9500 .
C6 N1 1.362(2) .
C6 C7 1.431(2) .
C7 C8 1.366(2) .
C7 H7 0.9500 .
C8 O2B 1.355(5) .
C8 H8 0.9500 .
O2A H2A 1.05(3) .
N1 C13 1.469(2) .
N1 C9 1.477(2) .
C9 C10 1.529(3) .
C9 H9 0.9900 .
C9 H9A 0.9900 .
C10 C11 1.525(3) .
C10 H10 0.9900 .
C10 H10A 0.9900 .
C11 C12 1.526(3) .
C11 H11 0.9900 .
C11 H11A 0.9900 .
C12 H12 0.9800 .
C12 H12A 0.9800 .
C12 H12B 0.9800 .
C13 C14 1.529(3) .
C13 H13 0.9900 .
C13 H13A 0.9900 .
C14 C15 1.522(3) .
C14 H14 0.9900 .
C14 H14A 0.9900 .
C15 C16 1.528(3) .
C15 H15 0.9900 .
C15 H15A 0.9900 .
C16 H16 0.9800 .
C16 H16A 0.9800 .
C16 H16B 0.9800 .
O2B H2B 0.8400 .

loop_
_geom_torsion_atom_site_label_1
_geom_torsion_atom_site_label_2
_geom_torsion_atom_site_label_3
_geom_torsion_atom_site_label_4
_geom_torsion
_geom_torsion_site_symmetry_1
_geom_torsion_site_symmetry_4
O1 C1 C2 C3 -0.1(3) . .
C2 C1 C2 C3 179.8(2) 3 .
O1 C1 C2 C1 -179.9(3) . 3
C2 C1 C2 C1 0.0 3 3
C1 C2 C3 C8 -0.5(3) 3 .
C1 C2 C3 C8 179.77(17) . .
C1 C2 C3 C4 179.02(17) 3 .
C1 C2 C3 C4 -0.7(3) . .
C2 C3 C4 O2A 5.0(3) . .
C8 C3 C4 O2A -175.44(16) . .
C2 C3 C4 C5 -177.93(16) . .
C8 C3 C4 C5 1.6(2) . .
O2A C4 C5 C6 174.03(15) . .
C3 C4 C5 C6 -3.2(3) . .
C4 C5 C6 N1 -177.29(15) . .
C4 C5 C6 C7 2.2(2) . .
N1 C6 C7 C8 179.86(16) . .
C5 C6 C7 C8 0.4(2) . .
C6 C7 C8 O2B 174.0(3) . .
C6 C7 C8 C3 -1.9(3) . .
C2 C3 C8 O2B 5.1(4) . .
C4 C3 C8 O2B -174.5(3) . .
C2 C3 C8 C7 -179.47(16) . .
C4 C3 C8 C7 1.0(2) . .
C5 C6 N1 C13 173.83(15) . .
C7 C6 N1 C13 -5.6(2) . .
C5 C6 N1 C9 -5.2(2) . .
C7 C6 N1 C9 175.37(14) . .
C6 N1 C9 C10 -78.8(2) . .
C13 N1 C9 C10 102.11(17) . .
N1 C9 C10 C11 -177.83(14) . .
C9 C10 C11 C12 -173.47(16) . .
C6 N1 C13 C14 -96.87(19) . .
C9 N1 C13 C14 82.19(18) . .
N1 C13 C14 C15 66.5(2) . .
C13 C14 C15 C16 -177.06(16) . .
